data_4105484
loop_
_publ_author_name
'Shao-Liang Zheng'
'Yizhong Wang'
'Zhipeng Yu'
'Qing Lin'
'Philip Coppens'

_publ_section_title
;
 Direct Observation of a Photoinduced Nonstabilized Nitrile Imine
 Structure in the Solid State
;
_journal_name_full 'Journal of the American Chemical Society'
_journal_page_first 18036
_journal_page_last 18037
_journal_paper_doi 10.1021/ja9094523
_journal_volume 131
_journal_year 2009
_chemical_formula_moiety 'C15 H10 N4 O5 Zn'
_chemical_formula_sum 'C15 H10 N4 O5 Zn'
_chemical_formula_weight 391.64
_chemical_name_common Zn(CO2C6H5-CN4-C6H4CO2)(H2O)2
_chemical_name_systematic
; 
 ? 
;
_space_group_IT_number 13
_symmetry_cell_setting monoclinic
_symmetry_space_group_name_Hall '-P 2yc'
_symmetry_space_group_name_H-M 'P 1 2/c 1'
_atom_sites_solution_hydrogens geom
_atom_sites_solution_primary direct
_atom_sites_solution_secondary difmap
_audit_creation_method SHELXL-97
_cell_angle_alpha 90.00
_cell_angle_beta 95.929(2)
_cell_angle_gamma 90.00
_cell_formula_units_Z 2
_cell_length_a 16.3473(10)
_cell_length_b 6.2913(4)
_cell_length_c 7.0714(4)
_cell_measurement_reflns_used 365
_cell_measurement_temperature 90(2)
_cell_measurement_theta_max 25
_cell_measurement_theta_min 2.5
_cell_volume 723.37(8)
_computing_cell_refinement 'Bruker Saint v7.23A (Bruker, 2005)'
_computing_data_collection 'APEX2 (Bruker, 2004)'
_computing_data_reduction 'Bruker Saint v7.23A (Bruker, 2005)'
_computing_molecular_graphics 'Bruker SHELXTL'
_computing_publication_material 'Bruker SHELXTL'
_computing_structure_refinement 'SHELXL-97 (Sheldrick, 1997)'
_computing_structure_solution 'SHELXS-97 (Sheldrick, 1997)'
_diffrn_ambient_temperature 90(2)
_diffrn_detector_area_resol_mean 8.33
_diffrn_measured_fraction_theta_full 0.989
_diffrn_measured_fraction_theta_max 0.989
_diffrn_measurement_device_type 'Bruker SMART APEX2'
_diffrn_measurement_method \wand\f-scans
_diffrn_radiation_monochromator graphite
_diffrn_radiation_probe x-ray
_diffrn_radiation_type MoK\a
_diffrn_radiation_wavelength 0.71073
_diffrn_reflns_av_R_equivalents 0.0186
_diffrn_reflns_av_sigmaI/netI 0.0255
_diffrn_reflns_limit_h_max 20
_diffrn_reflns_limit_h_min -16
_diffrn_reflns_limit_k_max 8
_diffrn_reflns_limit_k_min -8
_diffrn_reflns_limit_l_max 9
_diffrn_reflns_limit_l_min -6
_diffrn_reflns_number 3446
_diffrn_reflns_theta_full 27.12
_diffrn_reflns_theta_max 27.12
_diffrn_reflns_theta_min 2.51
_diffrn_source rotating-anode
_diffrn_source_type 'RIGAKU RU-2000BEH'
_exptl_absorpt_coefficient_mu 1.736
_exptl_absorpt_correction_T_max 0.9828
_exptl_absorpt_correction_T_min 0.9661
_exptl_absorpt_correction_type multi-scan
_exptl_absorpt_process_details 'SADABS 2004/1 (Bruker, 2004)'
_exptl_crystal_colour colorless
_exptl_crystal_density_diffrn 1.798
_exptl_crystal_description Needle
_exptl_crystal_F_000 396
_exptl_crystal_size_max 0.02
_exptl_crystal_size_mid 0.01
_exptl_crystal_size_min 0.01
_refine_diff_density_max 0.698
_refine_diff_density_min -0.373
_refine_diff_density_rms 0.075
_refine_ls_extinction_method none
_refine_ls_goodness_of_fit_ref 1.104
_refine_ls_hydrogen_treatment mixed
_refine_ls_matrix_type full
_refine_ls_number_parameters 119
_refine_ls_number_reflns 1580
_refine_ls_number_restraints 1
_refine_ls_restrained_S_all 1.105
_refine_ls_R_factor_all 0.0321
_refine_ls_R_factor_gt 0.0264
_refine_ls_shift/su_max 0.000
_refine_ls_shift/su_mean 0.000
_refine_ls_structure_factor_coef Fsqd
_refine_ls_weighting_details 'calc w=1/[\s^2^(Fo^2^)+(0.0358P)^2^+0.5757P] where P=(Fo^2^+2Fc^2^)/3'
_refine_ls_weighting_scheme calc
_refine_ls_wR_factor_gt 0.0693
_refine_ls_wR_factor_ref 0.0720
_reflns_number_gt 1429
_reflns_number_total 1580
_reflns_threshold_expression >2sigma(I)
_cod_data_source_file ja9094523_si_003.cif
_cod_data_source_block Zn(CO2C6H5-CN4-C6H4CO2)(H2O)2
_cod_database_code 4105484

loop_
_symmetry_equiv_pos_as_xyz
'x, y, z'
'-x, y, -z+1/2'
'-x, -y, -z'
'x, -y, z-1/2'

loop_
_atom_site_label
_atom_site_type_symbol
_atom_site_fract_x
_atom_site_fract_y
_atom_site_fract_z
_atom_site_U_iso_or_equiv
_atom_site_adp_type
_atom_site_occupancy
_atom_site_symmetry_multiplicity
_atom_site_calc_flag
_atom_site_refinement_flags
_atom_site_disorder_assembly
_atom_site_disorder_group
Zn1 Zn 0.0000 -0.18728(5) -0.2500 0.01185(12) Uani 1 2 d S . .
O1 O 0.10757(9) -0.0902(3) -0.1330(2) 0.0184(3) Uani 1 1 d . . .
O2 O 0.05296(9) 0.1988(2) -0.0160(2) 0.0149(3) Uani 1 1 d . . .
O1W O 0.0000 -0.4983(4) -0.2500 0.0300(6) Uani 1 2 d SD . .
C1 C 0.11459(13) 0.0874(4) -0.0500(3) 0.0139(4) Uani 1 1 d . . .
C2 C 0.19957(12) 0.1682(3) 0.0082(3) 0.0127(4) Uani 1 1 d . A .
C3 C 0.26735(13) 0.0373(4) -0.0099(3) 0.0140(4) Uani 1 1 d . . .
H3A H 0.2593 -0.1002 -0.0643 0.017 Uiso 1 1 calc R . .
C4 C 0.34605(13) 0.1062(4) 0.0510(3) 0.0143(4) Uani 1 1 d . A .
H4A H 0.3921 0.0166 0.0401 0.017 Uiso 1 1 calc R . .
C5 C 0.35671(12) 0.3092(3) 0.1284(3) 0.0123(4) Uani 1 1 d . . .
C6 C 0.28985(13) 0.4439(4) 0.1434(3) 0.0137(4) Uani 1 1 d . A .
H6A H 0.2982 0.5831 0.1939 0.016 Uiso 1 1 calc R . .
C7 C 0.21126(13) 0.3725(4) 0.0839(3) 0.0140(4) Uani 1 1 d . . .
H7A H 0.1653 0.4623 0.0946 0.017 Uiso 1 1 calc R A .
N1 N 0.5000 0.2453(4) 0.2500 0.0143(5) Uani 1 2 d S . .
N2 N 0.43847(12) 0.3800(3) 0.1974(3) 0.0132(4) Uani 0.50 1 d P A 1
C8 C 0.43847(12) 0.3800(3) 0.1974(3) 0.0132(4) Uani 0.50 1 d P A 2
N3 N 0.46081(11) 0.5859(3) 0.2168(3) 0.0179(4) Uani 1 1 d . . .
H1W H 0.0159(19) -0.580(4) -0.167(3) 0.032(8) Uiso 1 1 d D . .

loop_
_atom_site_aniso_label
_atom_site_aniso_U_11
_atom_site_aniso_U_22
_atom_site_aniso_U_33
_atom_site_aniso_U_23
_atom_site_aniso_U_13
_atom_site_aniso_U_12
Zn1 0.00683(17) 0.01341(19) 0.01473(19) 0.000 -0.00169(12) 0.000
O1 0.0102(7) 0.0255(9) 0.0192(8) -0.0081(7) 0.0002(6) -0.0036(6)
O2 0.0080(7) 0.0196(8) 0.0165(7) 0.0033(6) -0.0009(5) 0.0012(6)
O1W 0.0534(18) 0.0130(12) 0.0192(12) 0.000 -0.0175(12) 0.000
C1 0.0119(10) 0.0207(11) 0.0088(9) 0.0034(8) -0.0003(7) -0.0016(8)
C2 0.0087(9) 0.0192(11) 0.0099(9) 0.0018(8) -0.0007(7) -0.0007(8)
C3 0.0122(10) 0.0169(11) 0.0123(9) -0.0020(8) -0.0015(8) -0.0007(8)
C4 0.0090(10) 0.0186(11) 0.0151(10) -0.0012(8) 0.0004(8) 0.0016(8)
C5 0.0080(9) 0.0180(11) 0.0103(9) 0.0016(8) -0.0024(7) -0.0025(8)
C6 0.0118(10) 0.0158(10) 0.0132(9) 0.0010(8) -0.0007(8) -0.0003(8)
C7 0.0095(10) 0.0195(11) 0.0128(10) 0.0012(8) -0.0006(8) 0.0024(8)
N1 0.0090(12) 0.0179(13) 0.0148(12) 0.000 -0.0037(9) 0.000
N2 0.0102(9) 0.0168(10) 0.0123(9) 0.0005(7) -0.0005(7) 0.0002(7)
C8 0.0102(9) 0.0168(10) 0.0123(9) 0.0005(7) -0.0005(7) 0.0002(7)
N3 0.0107(9) 0.0186(10) 0.0239(10) 0.0012(8) 0.0001(7) 0.0001(7)

loop_
_atom_type_symbol
_atom_type_description
_atom_type_scat_dispersion_real
_atom_type_scat_dispersion_imag
_atom_type_scat_source
C C 0.0033 0.0016 'International Tables Vol C Tables 4.2.6.8 and 6.1.1.4'
H H 0.0000 0.0000 'International Tables Vol C Tables 4.2.6.8 and 6.1.1.4'
N N 0.0061 0.0033 'International Tables Vol C Tables 4.2.6.8 and 6.1.1.4'
O O 0.0106 0.0060 'International Tables Vol C Tables 4.2.6.8 and 6.1.1.4'
Zn Zn 0.2839 1.4301 'International Tables Vol C Tables 4.2.6.8 and 6.1.1.4'

loop_
_geom_angle_atom_site_label_1
_geom_angle_atom_site_label_2
_geom_angle_atom_site_label_3
_geom_angle
_geom_angle_site_symmetry_1
_geom_angle_site_symmetry_3
O1W Zn1 O1 108.14(5) . 2_554
O1W Zn1 O1 108.14(5) . .
O1 Zn1 O1 143.72(10) 2_554 .
O1W Zn1 O2 88.08(4) . 3
O1 Zn1 O2 87.42(6) 2_554 3
O1 Zn1 O2 93.78(6) . 3
O1W Zn1 O2 88.08(4) . 4
O1 Zn1 O2 93.78(6) 2_554 4
O1 Zn1 O2 87.42(6) . 4
O2 Zn1 O2 176.15(8) 3 4
C1 O1 Zn1 120.42(14) . .
C1 O2 Zn1 123.04(13) . 3
Zn1 O1W H1W 130(2) . .
O1 C1 O2 122.7(2) . .
O1 C1 C2 117.77(19) . .
O2 C1 C2 119.52(19) . .
C3 C2 C7 119.92(19) . .
C3 C2 C1 119.81(19) . .
C7 C2 C1 120.26(19) . .
C4 C3 C2 120.5(2) . .
C4 C3 H3A 119.8 . .
C2 C3 H3A 119.8 . .
C3 C4 C5 118.96(19) . .
C3 C4 H4A 120.5 . .
C5 C4 H4A 120.5 . .
C4 C5 C6 121.29(19) . .
C4 C5 N2 119.29(18) . .
C6 C5 N2 119.41(19) . .
C7 C6 C5 119.3(2) . .
C7 C6 H6A 120.4 . .
C5 C6 H6A 120.4 . .
C6 C7 C2 120.0(2) . .
C6 C7 H7A 120.0 . .
C2 C7 H7A 120.0 . .
C8 N1 N2 101.4(2) 2_655 .
N2 N1 N2 101.4(2) 2_655 .
N1 N2 N3 113.07(18) . .
N1 N2 C5 122.74(19) . .
N3 N2 C5 124.18(18) . .
N3 N3 N2 106.21(11) 2_655 .

loop_
_geom_bond_atom_site_label_1
_geom_bond_atom_site_label_2
_geom_bond_distance
_geom_bond_site_symmetry_2
Zn1 O1W 1.957(3) .
Zn1 O1 1.9618(15) 2_554
Zn1 O1 1.9618(15) .
Zn1 O2 2.1517(14) 3
Zn1 O2 2.1517(14) 4
O1 C1 1.262(3) .
O2 C1 1.270(3) .
O2 Zn1 2.1517(14) 3
O1W H1W 0.800(17) .
C1 C2 1.496(3) .
C2 C3 1.397(3) .
C2 C7 1.398(3) .
C3 C4 1.384(3) .
C3 H3A 0.9500 .
C4 C5 1.393(3) .
C4 H4A 0.9500 .
C5 C6 1.396(3) .
C5 N2 1.445(3) .
C6 C7 1.385(3) .
C6 H6A 0.9500 .
C7 H7A 0.9500 .
N1 C8 1.338(3) 2_655
N1 N2 1.338(3) 2_655
N1 N2 1.338(3) .
N2 N3 1.349(3) .
N3 N3 1.318(4) 2_655

loop_
_geom_hbond_atom_site_label_D
_geom_hbond_atom_site_label_H
_geom_hbond_atom_site_label_A
_geom_hbond_distance_DH
_geom_hbond_distance_HA
_geom_hbond_distance_DA
_geom_hbond_angle_DHA
_geom_hbond_site_symmetry_A
O1W H1W O2 0.800(17) 1.822(18) 2.612(2) 169(3) 1_545
